data_7108161
loop_
_publ_author_name
'Dawid Pinkowicz'
'Michal Rams'
'Wojciech Nitek'
'Bernard Czarnecki'
'Barbara Sieklucka'

_publ_section_title
;
 Evidence for magnetic anisotropy of [Nb^IV^(CN)8]\4- in a
 pillared-layered Mn2Nb framework showing spin-flop transition
;
_journal_name_full Chem.Commun.
_journal_page_first 8323
_journal_paper_doi 10.1039/c2cc32234j
_journal_volume 48
_journal_year 2012
_chemical_absolute_configuration unk
_chemical_compound_source 'synthesis as described'
_chemical_formula_moiety 'C18 H28 Mn2 N10 Nb1 O12'
_chemical_formula_sum 'C18 H28 Mn2 N10 Nb O12'
_chemical_formula_weight 779.29
_chemical_name_systematic
;
?
;
_space_group_IT_number 18
_symmetry_cell_setting orthorhombic
_symmetry_Int_Tables_number 18
_symmetry_space_group_name_Hall 'P 2 2ab'
_symmetry_space_group_name_H-M 'P 21 21 2'
_atom_sites_solution_hydrogens geom
_atom_sites_solution_primary direct
_atom_sites_solution_secondary difmap
_audit_conform_dict_location ftp://ftp.iucr.org/pub/cif_core.dic
_audit_conform_dict_name cif_core.dic
_audit_conform_dict_version 2.4
_audit_creation_date 2012-04-17T10:30:11-00:00
_audit_creation_method 'WinGX routine CIF_UPDATE'
_cell_angle_alpha 90
_cell_angle_beta 90
_cell_angle_gamma 90
_cell_formula_units_Z 2
_cell_length_a 10.49250(10)
_cell_length_b 11.47820(10)
_cell_length_c 12.3333(2)
_cell_measurement_reflns_used 9541
_cell_measurement_temperature 293(2)
_cell_measurement_theta_max 34.972
_cell_measurement_theta_min 0.998
_cell_measurement_wavelength 0.71073
_cell_volume 1485.36(3)
_computing_cell_refinement 'HKL Scalepack (Otwinowski & Minor 1997)'
_computing_data_collection 'Collect (Nonius BV, 1997-2000)'
_computing_data_reduction 'HKL Denzo and Scalepack (Otwinowski & Minor 1997)'
_computing_molecular_graphics 'Ortep-3 for Windows (Farrugia, 1997)'
_computing_publication_material 'WinGX publication routines (Farrugia, 1999)'
_computing_structure_refinement 'SHELXL-97 (Sheldrick, 2008)'
_computing_structure_solution 'SHELXS-86 (Sheldrick, 1986)'
_diffrn_ambient_temperature 293(2)
_diffrn_measured_fraction_theta_full 0.999
_diffrn_measured_fraction_theta_max 0.999
_diffrn_radiation_monochromator graphite
_diffrn_radiation_probe x-ray
_diffrn_radiation_type MoK\a
_diffrn_radiation_wavelength 0.71073
_diffrn_reflns_av_R_equivalents 0.0306
_diffrn_reflns_av_unetI/netI 0.0331
_diffrn_reflns_limit_h_max 16
_diffrn_reflns_limit_h_min -16
_diffrn_reflns_limit_k_max 18
_diffrn_reflns_limit_k_min -17
_diffrn_reflns_limit_l_max 19
_diffrn_reflns_limit_l_min -19
_diffrn_reflns_number 19735
_diffrn_reflns_theta_full 34.97
_diffrn_reflns_theta_max 34.97
_diffrn_reflns_theta_min 2.42
_exptl_absorpt_coefficient_mu 1.29
_exptl_absorpt_correction_T_max 0.879
_exptl_absorpt_correction_T_min 0.857
_exptl_absorpt_correction_type multi-scan
_exptl_absorpt_process_details '(DENZO-SMN; Otwinowski & Minor, 1997)'
_exptl_crystal_colour yellow
_exptl_crystal_density_diffrn 1.742
_exptl_crystal_density_method 'not measured'
_exptl_crystal_description prism
_exptl_crystal_F_000 786
_exptl_crystal_size_max 0.3
_exptl_crystal_size_mid 0.1
_exptl_crystal_size_min 0.1
_refine_diff_density_max 0.679
_refine_diff_density_min -0.515
_refine_diff_density_rms 0.073
_refine_ls_abs_structure_details 'Flack H D (1983), Acta Cryst. A39, 876-881'
_refine_ls_abs_structure_Flack -0.009(13)
_refine_ls_extinction_coef 0.0079(8)
_refine_ls_extinction_expression Fc^*^=kFc[1+0.001xFc^2^\l^3^/sin(2\q)]^-1/4^
_refine_ls_extinction_method SHELXL
_refine_ls_goodness_of_fit_ref 1.076
_refine_ls_hydrogen_treatment mixed
_refine_ls_matrix_type full
_refine_ls_number_parameters 239
_refine_ls_number_reflns 6512
_refine_ls_number_restraints 15
_refine_ls_restrained_S_all 1.076
_refine_ls_R_factor_all 0.0366
_refine_ls_R_factor_gt 0.0282
_refine_ls_shift/su_max 0.001
_refine_ls_shift/su_mean 0
_refine_ls_structure_factor_coef Fsqd
_refine_ls_weighting_details 'calc w=1/[\s^2^(Fo^2^)+(0.0316P)^2^+0.1160P] where P=(Fo^2^+2Fc^2^)/3'
_refine_ls_weighting_scheme calc
_refine_ls_wR_factor_gt 0.0614
_refine_ls_wR_factor_ref 0.0649
_reflns_number_gt 5824
_reflns_number_total 6512
_reflns_threshold_expression >2\s(I)
_cod_data_source_file c2cc32234j.txt
_cod_data_source_block bpdo
_cod_database_code 7108161

loop_
_symmetry_equiv_pos_as_xyz
'x, y, z'
'-x, -y, z'
'x+1/2, -y+1/2, -z'
'-x+1/2, y+1/2, -z'

loop_
_atom_site_label
_atom_site_type_symbol
_atom_site_fract_x
_atom_site_fract_y
_atom_site_fract_z
_atom_site_U_iso_or_equiv
_atom_site_adp_type
_atom_site_occupancy
_atom_site_symmetry_multiplicity
_atom_site_calc_flag
_atom_site_refinement_flags
Nb1 Nb 0 -0.5 -0.720170(12) 0.01792(4) Uani 1 2 d S
Mn2 Mn -0.33830(2) -0.45260(2) -0.380199(17) 0.02087(5) Uani 1 1 d .
O5 O -0.5 -0.5 -0.27311(10) 0.0256(3) Uani 1 2 d S
N4 N -0.5 -0.5 -0.16380(12) 0.0214(3) Uani 1 2 d S
C1 C -0.5 -0.5 0.06016(15) 0.0225(3) Uani 1 2 d S
O10 O -0.5 -0.5 0.51360(11) 0.0275(3) Uani 1 2 d S
N9 N -0.5 -0.5 0.40426(13) 0.0237(3) Uani 1 2 d S
C11 C -0.12916(16) -0.45883(14) -0.57883(13) 0.0244(3) Uani 1 1 d .
C12 C -0.15554(18) -0.38176(14) -0.77831(14) 0.0284(3) Uani 1 1 d .
O2H O -0.28865(16) -0.64114(13) -0.39495(14) 0.0416(3) Uani 1 1 d D
O1H O -0.20365(15) -0.44721(16) -0.25018(12) 0.0441(4) Uani 1 1 d D
N11 N -0.19850(15) -0.43637(14) -0.51027(12) 0.0313(3) Uani 1 1 d .
N13 N 0.11120(16) -0.23294(13) -0.64253(14) 0.0323(3) Uani 1 1 d .
C3 C -0.53446(19) -0.40365(15) -0.11017(14) 0.0330(4) Uani 1 1 d .
H3 H -0.5585 -0.3375 -0.1485 0.04 Uiso 1 1 calc R
C7 C -0.57811(18) -0.42486(15) 0.23937(13) 0.0285(3) Uani 1 1 d .
H7 H -0.6314 -0.3732 0.203 0.034 Uiso 1 1 calc R
C8 C -0.57708(17) -0.42641(15) 0.35150(13) 0.0279(3) Uani 1 1 d .
H8 H -0.6299 -0.3764 0.3902 0.034 Uiso 1 1 calc R
C2 C -0.5345(2) -0.40192(15) 0.00141(13) 0.0333(4) Uani 1 1 d .
H2 H -0.5579 -0.3343 0.0378 0.04 Uiso 1 1 calc R
C13 C 0.07508(17) -0.32365(14) -0.66581(13) 0.0254(3) Uani 1 1 d .
N12 N -0.23385(19) -0.32056(17) -0.80896(15) 0.0433(4) Uani 1 1 d .
C6 C -0.5 -0.5 0.18040(15) 0.0236(3) Uani 1 2 d S
C14 C 0.0861(2) -0.41265(17) -0.86451(15) 0.0351(4) Uani 1 1 d .
O3H O -0.0341(2) -0.6842(2) -0.38673(17) 0.0662(5) Uani 1 1 d D
O5H O -0.2135(3) -0.3361(2) -0.05927(16) 0.0675(6) Uani 1 1 d D
O4H O -0.08475(19) -0.64107(17) -0.17040(15) 0.0530(4) Uani 1 1 d D
N15 N 0.1295(3) -0.3670(2) -0.93831(18) 0.0610(6) Uani 1 1 d .
H1A H -0.167(3) -0.5150(19) -0.232(2) 0.073(10) Uiso 1 1 d D
H5A H -0.201(4) -0.389(3) -0.007(3) 0.112(16) Uiso 1 1 d D
H1B H -0.223(3) -0.408(2) -0.1913(17) 0.054(8) Uiso 1 1 d D
H4B H -0.148(3) -0.691(2) -0.174(3) 0.073(10) Uiso 1 1 d D
H3A H -0.014(4) -0.660(3) -0.3166(17) 0.092(12) Uiso 1 1 d D
H5B H -0.272(5) -0.281(4) -0.046(4) 0.16(3) Uiso 1 1 d D
H2A H -0.2079(18) -0.661(3) -0.395(3) 0.076(11) Uiso 1 1 d D
H2B H -0.337(3) -0.695(3) -0.365(3) 0.108(14) Uiso 1 1 d D
H4A H -0.052(4) -0.630(5) -0.102(2) 0.15(2) Uiso 1 1 d D
H3B H 0.013(6) -0.632(4) -0.429(3) 0.17(2) Uiso 1 1 d D

loop_
_atom_site_aniso_label
_atom_site_aniso_U_11
_atom_site_aniso_U_22
_atom_site_aniso_U_33
_atom_site_aniso_U_23
_atom_site_aniso_U_13
_atom_site_aniso_U_12
Nb1 0.02138(8) 0.01803(7) 0.01435(7) 0 0 -0.00017(7)
Mn2 0.02254(11) 0.02330(10) 0.01676(9) -0.00083(8) 0.00199(8) 0.00128(8)
O5 0.0266(7) 0.0400(7) 0.0102(5) 0 0 -0.0040(8)
N4 0.0239(7) 0.0283(7) 0.0118(6) 0 0 -0.0014(10)
C1 0.0269(9) 0.0266(8) 0.0139(7) 0 0 -0.0038(11)
O10 0.0288(7) 0.0428(8) 0.0109(5) 0 0 -0.0041(9)
N9 0.0269(8) 0.0306(8) 0.0135(6) 0 0 -0.0063(10)
C11 0.0266(7) 0.0244(6) 0.0220(6) 0.0014(6) 0.0007(5) -0.0002(6)
C12 0.0318(8) 0.0294(7) 0.0240(7) 0.0003(6) -0.0023(7) 0.0002(6)
O2H 0.0450(9) 0.0288(6) 0.0510(9) 0.0042(6) 0.0033(7) 0.0042(6)
O1H 0.0470(9) 0.0500(8) 0.0352(7) -0.0099(7) -0.0166(6) 0.0110(7)
N11 0.0341(8) 0.0334(7) 0.0263(7) 0.0000(6) 0.0070(6) -0.0003(6)
N13 0.0388(8) 0.0267(6) 0.0315(7) -0.0004(6) -0.0040(6) -0.0042(6)
C3 0.0535(12) 0.0267(7) 0.0189(6) 0.0022(6) 0.0005(7) 0.0063(7)
C7 0.0338(8) 0.0341(8) 0.0177(7) 0.0023(6) -0.0004(6) 0.0049(7)
C8 0.0317(8) 0.0338(8) 0.0183(6) -0.0014(6) 0.0029(6) 0.0025(6)
C2 0.0556(12) 0.0274(7) 0.0170(6) -0.0009(6) 0.0025(6) 0.0080(7)
C13 0.0304(8) 0.0240(7) 0.0217(7) 0.0023(5) -0.0002(6) -0.0020(6)
N12 0.0419(9) 0.0422(9) 0.0457(10) 0.0085(8) -0.0072(8) 0.0084(8)
C6 0.0291(9) 0.0274(8) 0.0141(7) 0 0 -0.0045(11)
C14 0.0458(10) 0.0346(8) 0.0251(8) 0.0039(7) 0.0053(7) 0.0006(8)
O3H 0.0622(13) 0.0866(14) 0.0499(11) 0.0147(11) 0.0086(9) 0.0151(10)
O5H 0.0900(17) 0.0745(14) 0.0382(9) -0.0078(9) -0.0017(10) 0.0010(12)
O4H 0.0595(11) 0.0552(10) 0.0444(9) 0.0075(8) -0.0112(8) -0.0185(8)
N15 0.0807(17) 0.0643(13) 0.0382(10) 0.0171(10) 0.0207(11) 0.0007(12)

loop_
_atom_type_symbol
_atom_type_description
_atom_type_scat_dispersion_real
_atom_type_scat_dispersion_imag
_atom_type_scat_source
C C 0.0033 0.0016 'International Tables Vol C Tables 4.2.6.8 and 6.1.1.4'
H H 0 0 'International Tables Vol C Tables 4.2.6.8 and 6.1.1.4'
Mn Mn 0.3368 0.7283 'International Tables Vol C Tables 4.2.6.8 and 6.1.1.4'
N N 0.0061 0.0033 'International Tables Vol C Tables 4.2.6.8 and 6.1.1.4'
Nb Nb -2.0727 0.6215 'International Tables Vol C Tables 4.2.6.8 and 6.1.1.4'
O O 0.0106 0.006 'International Tables Vol C Tables 4.2.6.8 and 6.1.1.4'

loop_
_geom_angle_atom_site_label_1
_geom_angle_atom_site_label_2
_geom_angle_atom_site_label_3
_geom_angle
_geom_angle_site_symmetry_1
_geom_angle_site_symmetry_3
C14 Nb1 C14 74.32(11) 2_545 .
C14 Nb1 C12 76.56(7) 2_545 2_545
C14 Nb1 C12 73.88(7) . 2_545
C14 Nb1 C12 73.88(7) 2_545 .
C14 Nb1 C12 76.56(7) . .
C12 Nb1 C12 142.67(9) 2_545 .
C14 Nb1 C11 139.81(6) 2_545 2_545
C14 Nb1 C11 117.81(7) . 2_545
C12 Nb1 C11 71.53(6) 2_545 2_545
C12 Nb1 C11 144.20(6) . 2_545
C14 Nb1 C11 117.81(7) 2_545 .
C14 Nb1 C11 139.81(6) . .
C12 Nb1 C11 144.20(6) 2_545 .
C12 Nb1 C11 71.53(6) . .
C11 Nb1 C11 78.93(8) 2_545 .
C14 Nb1 C13 140.79(6) 2_545 .
C14 Nb1 C13 72.26(7) . .
C12 Nb1 C13 112.42(6) 2_545 .
C12 Nb1 C13 78.90(6) . .
C11 Nb1 C13 75.56(6) 2_545 .
C11 Nb1 C13 78.11(6) . .
C14 Nb1 C13 72.26(7) 2_545 2_545
C14 Nb1 C13 140.79(6) . 2_545
C12 Nb1 C13 78.90(6) 2_545 2_545
C12 Nb1 C13 112.42(6) . 2_545
C11 Nb1 C13 78.11(6) 2_545 2_545
C11 Nb1 C13 75.56(6) . 2_545
C13 Nb1 C13 145.69(8) . 2_545
O1H Mn2 N11 96.01(6) . .
O1H Mn2 O10 163.41(6) . 1_554
N11 Mn2 O10 95.81(5) . 1_554
O1H Mn2 N13 92.03(7) . 3_444
N11 Mn2 N13 99.90(6) . 3_444
O10 Mn2 N13 97.36(5) 1_554 3_444
O1H Mn2 O5 93.78(5) . .
N11 Mn2 O5 166.69(5) . .
O10 Mn2 O5 72.87(4) 1_554 .
N13 Mn2 O5 88.71(4) 3_444 .
O1H Mn2 O2H 86.28(7) . .
N11 Mn2 O2H 82.30(6) . .
O10 Mn2 O2H 83.82(5) 1_554 .
N13 Mn2 O2H 177.36(6) 3_444 .
O5 Mn2 O2H 89.39(5) . .
N4 O5 Mn2 126.55(3) . 2_445
N4 O5 Mn2 126.55(3) . .
Mn2 O5 Mn2 106.90(5) 2_445 .
C3 N4 C3 120.76(18) 2_445 .
C3 N4 O5 119.62(9) 2_445 .
C3 N4 O5 119.62(9) . .
C2 C1 C2 117.01(18) 2_445 .
C2 C1 C6 121.50(9) 2_445 .
C2 C1 C6 121.50(9) . .
N9 O10 Mn2 126.32(3) . 1_556
N9 O10 Mn2 126.32(3) . 2_446
Mn2 O10 Mn2 107.36(6) 1_556 2_446
C8 N9 C8 121.82(18) . 2_445
C8 N9 O10 119.09(9) . .
C8 N9 O10 119.09(9) 2_445 .
N11 C11 Nb1 177.06(15) . .
N12 C12 Nb1 179.04(18) . .
C11 N11 Mn2 162.00(15) . .
C13 N13 Mn2 170.65(16) . 3_544
N4 C3 C2 120.41(15) . .
C8 C7 C6 120.59(16) . .
N9 C8 C7 119.93(16) . .
C3 C2 C1 120.70(16) . .
N13 C13 Nb1 177.10(16) . .
C7 C6 C7 117.13(19) . 2_445
C7 C6 C1 121.44(9) . .
C7 C6 C1 121.44(9) 2_445 .
N15 C14 Nb1 179.4(2) . .

loop_
_geom_bond_atom_site_label_1
_geom_bond_atom_site_label_2
_geom_bond_distance
_geom_bond_site_symmetry_2
Nb1 C14 2.2338(18) 2_545
Nb1 C14 2.2338(18) .
Nb1 C12 2.2405(17) 2_545
Nb1 C12 2.2405(17) .
Nb1 C11 2.2580(17) 2_545
Nb1 C11 2.2580(17) .
Nb1 C13 2.2732(16) .
Nb1 C13 2.2732(17) 2_545
Mn2 O1H 2.1380(14) .
Mn2 N11 2.1817(15) .
Mn2 O10 2.2114(8) 1_554
Mn2 N13 2.2125(15) 3_444
Mn2 O5 2.2179(8) .
Mn2 O2H 2.2333(14) .
O5 N4 1.3481(19) .
O5 Mn2 2.2179(8) 2_445
N4 C3 1.3384(19) 2_445
N4 C3 1.3384(19) .
C1 C2 1.3869(19) 2_445
C1 C2 1.3869(19) .
C1 C6 1.483(2) .
O10 N9 1.349(2) .
O10 Mn2 2.2114(8) 1_556
O10 Mn2 2.2114(8) 2_446
N9 C8 1.3383(19) .
N9 C8 1.3383(19) 2_445
C11 N11 1.145(2) .
C12 N12 1.145(2) .
N13 C13 1.145(2) .
N13 Mn2 2.2125(15) 3_544
C3 C2 1.376(2) .
C7 C8 1.383(2) .
C7 C6 1.394(2) .
C6 C7 1.394(2) 2_445
C14 N15 1.145(3) .
